data_7052433
loop_
_publ_author_name
'Parr, Maria L.'
'Perez-Acosta, Carmen'
'Faller, J. W.'

_publ_section_title
;
 Synthesis, characterization and structural investigation of new
 rhenium-oxo complexes containing bidentate phosphine ligands: an
 exploration of chirality and conformation in chelate rings of small
 and large bite angle ligands
;
_journal_issue 4
_journal_name_full 'New Journal of Chemistry'
_journal_page_first 613
_journal_paper_doi 10.1039/b412818d
_journal_volume 29
_journal_year 2005
_chemical_formula_moiety 'C44 H32 Cl3 O P2 Re,C6 H6, C H2 Cl2'
_chemical_formula_sum 'C51 H40 Cl5 O P2 Re'
_chemical_formula_weight 1094.30
_space_group_IT_number 2
_symmetry_cell_setting triclinic
_symmetry_Int_Tables_number 2
_symmetry_space_group_name_Hall '-P 1'
_symmetry_space_group_name_H-M 'P -1'
_audit_creation_date 2003-07-22
_audit_creation_method 'by teXsan for Windows v1.06'
_audit_update_record
;
?
;
_cell_angle_alpha 84.6835(7)
_cell_angle_beta 72.1592(7)
_cell_angle_gamma 75.5004(7)
_cell_formula_units_Z 2
_cell_length_a 11.4133(2)
_cell_length_b 12.1448(2)
_cell_length_c 17.4349(3)
_cell_measurement_reflns_used 7970
_cell_measurement_temperature 173.2
_cell_measurement_theta_max 27.5
_cell_measurement_theta_min 1.0
_cell_volume 2226.87(7)
_computing_cell_refinement Denzo-SMN
_computing_data_collection 'Nonius Collect'
_computing_data_reduction Denzo-SMN
_computing_publication_material 'teXsan for Windows v. 1.06 (MSC 1999)'
_computing_structure_refinement 'teXsan for Windows v. 1.06 (MSC 1999)'
_computing_structure_solution
;
SIR92 (Altomare, et. al. 1994)
;
_diffrn_ambient_temperature 173.2
_diffrn_measurement_device 'Nonius Kappa CCD'
_diffrn_measurement_method \w
_diffrn_orient_matrix_UB_11 0.00000
_diffrn_orient_matrix_UB_12 0.00000
_diffrn_orient_matrix_UB_13 0.00000
_diffrn_orient_matrix_UB_21 0.00000
_diffrn_orient_matrix_UB_22 0.00000
_diffrn_orient_matrix_UB_23 0.00000
_diffrn_orient_matrix_UB_31 0.00000
_diffrn_orient_matrix_UB_32 0.00000
_diffrn_orient_matrix_UB_33 0.00000
_diffrn_radiation_detector CCD
_diffrn_radiation_monochromator graphite
_diffrn_radiation_source 'X-ray tube'
_diffrn_radiation_type 'Mo K\a'
_diffrn_radiation_wavelength 0.7107
_diffrn_reflns_av_R_equivalents 0.03330
_diffrn_reflns_av_sigmaI/netI 0.085
_diffrn_reflns_limit_h_max 14
_diffrn_reflns_limit_h_min -14
_diffrn_reflns_limit_k_max 15
_diffrn_reflns_limit_k_min -15
_diffrn_reflns_limit_l_max 22
_diffrn_reflns_limit_l_min -22
_diffrn_reflns_number 17475
_diffrn_reflns_reduction_process 'Lp corrections applied'
_diffrn_reflns_theta_max 27.45
_diffrn_reflns_theta_min 1.23
_diffrn_standards_decay_% 0.00
_diffrn_standards_interval_count 0
_diffrn_standards_number 0
_exptl_absorpt_coefficient_mu 3.140
_exptl_absorpt_correction_type none
_exptl_crystal_colour green
_exptl_crystal_density_diffrn 1.632
_exptl_crystal_density_meas ?
_exptl_crystal_description block
_exptl_crystal_F_000 1088.00
_exptl_crystal_size_max 0.17
_exptl_crystal_size_mid 0.17
_exptl_crystal_size_min 0.12
_refine_diff_density_max 1.91
_refine_diff_density_min -1.43
_refine_ls_extinction_method none
_refine_ls_goodness_of_fit_all 1.011
_refine_ls_goodness_of_fit_ref 1.030
_refine_ls_hydrogen_treatment noref
_refine_ls_matrix_type full
_refine_ls_number_constraints 0
_refine_ls_number_parameters 541
_refine_ls_number_reflns 7785
_refine_ls_number_restraints 0
_refine_ls_R_factor_all 0.0478
_refine_ls_R_factor_gt 0.0310
_refine_ls_shift/su_max 0.0000
_refine_ls_shift/su_mean 0.0001
_refine_ls_structure_factor_coef F
_refine_ls_weighting_details 'w = 1/[\s^2^(Fo) + 0.00002|Fo|^2^]'
_refine_ls_weighting_scheme sigma
_refine_ls_wR_factor_all 0.0370
_refine_ls_wR_factor_ref 0.0330
_reflns_number_gt 7785
_reflns_number_total 10111
_reflns_threshold_expression I>3.00\s(I)
_cod_data_source_file b412818d.txt
_cod_data_source_block 2334ReCl3(O)(binap)
_cod_original_sg_symbol_H-M 'P -1       '
_cod_original_formula_sum 'C51 H40 Cl5 O P2 Re '
_cod_database_code 7052433

loop_
_symmetry_equiv_pos_as_xyz
'   +x,   +y,   +z'
'   -x,   -y,   -z'

loop_
_atom_site_label
_atom_site_fract_x
_atom_site_fract_y
_atom_site_fract_z
_atom_site_U_iso_or_equiv
_atom_site_occupancy
_atom_site_refinement_flags
_atom_site_adp_type
_atom_site_calc_flag
_atom_site_calc_attached_atom
Re(1) 0.464131(13) 0.459602(11) 0.761555(9) 0.02228(4) 1.000 . Uani d ?
Cl(1) 0.55355(8) 0.51125(7) 0.85532(5) 0.0263(3) 1.000 . Uani d ?
Cl(2) 0.51892(9) 0.61973(7) 0.68297(5) 0.0290(3) 1.000 . Uani d ?
Cl(3) 0.26702(9) 0.58549(8) 0.82491(6) 0.0333(3) 1.000 . Uani d ?
Cl(4) 0.4059(2) 0.1899(2) 0.53449(13) 0.1130(8) 1.000 . Uani d ?
Cl(5) 0.18261(13) 0.2739(1) 0.48199(10) 0.0869(6) 1.000 . Uani d ?
P(1) 0.67814(9) 0.34424(7) 0.69242(5) 0.0202(2) 1.000 . Uani d ?
P(2) 0.42438(8) 0.31083(7) 0.86734(5) 0.0189(2) 1.000 . Uani d ?
O(1) 0.4070(2) 0.3953(2) 0.69961(13) 0.0249(7) 1.000 . Uani d ?
C(1) 0.6783(3) 0.1346(3) 0.7800(2) 0.0204(9) 1.000 . Uani d ?
C(2) 0.6822(3) 0.1917(3) 0.7071(2) 0.0202(9) 1.000 . Uani d ?
C(3) 0.6767(3) 0.1336(3) 0.6416(2) 0.0251(10) 1.000 . Uani d ?
C(4) 0.6662(4) 0.0236(3) 0.6492(2) 0.0298(11) 1.000 . Uani d ?
C(5) 0.6671(3) -0.0388(3) 0.7216(2) 0.0261(10) 1.000 . Uani d ?
C(6) 0.6762(3) 0.0159(3) 0.7873(2) 0.0219(10) 1.000 . Uani d ?
C(7) 0.6590(4) -0.1540(3) 0.7295(2) 0.0335(12) 1.000 . Uani d ?
C(8) 0.6641(4) -0.2138(3) 0.7988(3) 0.0370(12) 1.000 . Uani d ?
C(9) 0.6777(4) -0.1626(3) 0.8629(2) 0.0314(11) 1.000 . Uani d ?
C(10) 0.6816(3) -0.0503(3) 0.8586(2) 0.0259(10) 1.000 . Uani d ?
C(11) 0.6738(3) 0.1894(3) 0.8559(2) 0.0189(9) 1.000 . Uani d ?
C(12) 0.5646(3) 0.2581(3) 0.9029(2) 0.0191(9) 1.000 . Uani d ?
C(13) 0.5619(3) 0.2948(3) 0.9789(2) 0.0224(10) 1.000 . Uani d ?
C(14) 0.6665(3) 0.2691(3) 1.0042(2) 0.0231(10) 1.000 . Uani d ?
C(15) 0.7819(3) 0.2033(3) 0.9569(2) 0.0244(10) 1.000 . Uani d ?
C(16) 0.7846(3) 0.1597(3) 0.8833(2) 0.0227(10) 1.000 . Uani d ?
C(17) 0.8917(4) 0.1761(3) 0.9821(2) 0.0325(12) 1.000 . Uani d ?
C(18) 1.0012(4) 0.1075(3) 0.9377(3) 0.0372(13) 1.000 . Uani d ?
C(19) 1.0035(4) 0.0600(3) 0.8668(3) 0.0350(12) 1.000 . Uani d ?
C(20) 0.8990(4) 0.0847(3) 0.8405(2) 0.0285(11) 1.000 . Uani d ?
C(21) 0.8168(3) 0.3678(3) 0.7125(2) 0.0230(10) 1.000 . Uani d ?
C(22) 0.9210(4) 0.2790(3) 0.7096(2) 0.0299(11) 1.000 . Uani d ?
C(23) 1.0310(4) 0.2985(4) 0.7173(3) 0.0380(13) 1.000 . Uani d ?
C(24) 1.0385(4) 0.4087(4) 0.7260(2) 0.0384(13) 1.000 . Uani d ?
C(25) 0.9360(4) 0.4980(3) 0.7264(2) 0.0346(12) 1.000 . Uani d ?
C(26) 0.8251(3) 0.4793(3) 0.7198(2) 0.0273(11) 1.000 . Uani d ?
C(27) 0.7165(3) 0.3692(3) 0.5829(2) 0.0237(10) 1.000 . Uani d ?
C(28) 0.8380(4) 0.3750(4) 0.5383(2) 0.0441(13) 1.000 . Uani d ?
C(29) 0.8681(4) 0.3908(4) 0.4551(3) 0.055(2) 1.000 . Uani d ?
C(30) 0.7781(4) 0.4019(3) 0.4160(2) 0.0410(13) 1.000 . Uani d ?
C(31) 0.6580(4) 0.3971(4) 0.4603(2) 0.0393(13) 1.000 . Uani d ?
C(32) 0.6268(4) 0.3823(3) 0.5431(2) 0.0352(12) 1.000 . Uani d ?
C(33) 0.2874(3) 0.3638(3) 0.9536(2) 0.0211(10) 1.000 . Uani d ?
C(34) 0.2824(3) 0.4549(3) 0.9992(2) 0.0244(10) 1.000 . Uani d ?
C(35) 0.1771(4) 0.4956(3) 1.0626(2) 0.0268(10) 1.000 . Uani d ?
C(36) 0.0739(3) 0.4476(3) 1.0810(2) 0.0327(11) 1.000 . Uani d ?
C(37) 0.0752(3) 0.3609(3) 1.0348(3) 0.0354(12) 1.000 . Uani d ?
C(38) 0.1814(3) 0.3188(3) 0.9714(2) 0.0270(11) 1.000 . Uani d ?
C(39) 0.3911(3) 0.1805(3) 0.8433(2) 0.0211(10) 1.000 . Uani d ?
C(40) 0.3620(3) 0.1656(3) 0.7739(2) 0.0280(11) 1.000 . Uani d ?
C(41) 0.3373(4) 0.0626(3) 0.7617(3) 0.0369(13) 1.000 . Uani d ?
C(42) 0.3404(4) -0.0230(3) 0.8180(3) 0.0377(13) 1.000 . Uani d ?
C(43) 0.3666(4) -0.0085(3) 0.8881(3) 0.0341(12) 1.000 . Uani d ?
C(44) 0.3914(3) 0.0932(3) 0.9010(2) 0.0275(10) 1.000 . Uani d ?
C(45) 0.0135(6) -0.0584(6) 0.6250(4) 0.077(2) 1.000 . Uani d ?
C(46) 0.0138(6) -0.1352(5) 0.6884(4) 0.083(2) 1.000 . Uani d ?
C(47) 0.1207(11) -0.1737(5) 0.7073(4) 0.101(3) 1.000 . Uani d ?
C(48) 0.2317(9) -0.1441(8) 0.6641(7) 0.115(4) 1.000 . Uani d ?
C(49) 0.2259(7) -0.0673(8) 0.6017(6) 0.103(3) 1.000 . Uani d ?
C(50) 0.1199(8) -0.0246(6) 0.5819(4) 0.089(2) 1.000 . Uani d ?
C(51) 0.2985(5) 0.3087(4) 0.5163(3) 0.071(2) 1.000 . Uani d ?
H(1) 0.6803 0.1724 0.5914 0.030 1.000 . Uiso c ?
H(2) 0.6582 -0.0116 0.6052 0.036 1.000 . Uiso c ?
H(3) 0.6500 -0.1898 0.6861 0.040 1.000 . Uiso c ?
H(4) 0.6582 -0.2910 0.8036 0.045 1.000 . Uiso c ?
H(5) 0.6845 -0.2061 0.9101 0.038 1.000 . Uiso c ?
H(6) 0.6879 -0.0162 0.9036 0.031 1.000 . Uiso c ?
H(7) 0.4850 0.3383 1.0125 0.027 1.000 . Uiso c ?
H(8) 0.6620 0.2959 1.0547 0.028 1.000 . Uiso c ?
H(9) 0.8896 0.2061 1.0310 0.039 1.000 . Uiso c ?
H(10) 1.0754 0.0920 0.9546 0.045 1.000 . Uiso c ?
H(11) 1.0788 0.0102 0.8368 0.042 1.000 . Uiso c ?
H(12) 0.9026 0.0510 0.7925 0.034 1.000 . Uiso c ?
H(13) 0.9170 0.2037 0.7021 0.036 1.000 . Uiso c ?
H(14) 1.1013 0.2366 0.7167 0.045 1.000 . Uiso c ?
H(15) 1.1137 0.4226 0.7317 0.046 1.000 . Uiso c ?
H(16) 0.9419 0.5736 0.7313 0.041 1.000 . Uiso c ?
H(17) 0.7551 0.5415 0.7202 0.033 1.000 . Uiso c ?
H(18) 0.9013 0.3681 0.5645 0.053 1.000 . Uiso c ?
H(19) 0.9520 0.3941 0.4250 0.066 1.000 . Uiso c ?
H(20) 0.7990 0.4127 0.3592 0.049 1.000 . Uiso c ?
H(21) 0.5949 0.4040 0.4339 0.047 1.000 . Uiso c ?
H(22) 0.5421 0.3812 0.5729 0.042 1.000 . Uiso c ?
H(23) 0.3525 0.4890 0.9862 0.029 1.000 . Uiso c ?
H(24) 0.1755 0.5566 1.0935 0.032 1.000 . Uiso c ?
H(25) 0.0020 0.4744 1.1254 0.039 1.000 . Uiso c ?
H(26) 0.0030 0.3298 1.0465 0.042 1.000 . Uiso c ?
H(27) 0.1815 0.2589 0.9399 0.032 1.000 . Uiso c ?
H(28) 0.3588 0.2253 0.7348 0.034 1.000 . Uiso c ?
H(29) 0.3183 0.0521 0.7138 0.044 1.000 . Uiso c ?
H(30) 0.3244 -0.0931 0.8089 0.045 1.000 . Uiso c ?
H(31) 0.3676 -0.0681 0.9275 0.041 1.000 . Uiso c ?
H(32) 0.4087 0.1034 0.9494 0.033 1.000 . Uiso c ?
H(33) -0.0626 -0.0281 0.6112 0.093 1.000 . Uiso c ?
H(34) -0.0608 -0.1597 0.7174 0.099 1.000 . Uiso c ?
H(35) 0.1211 -0.2237 0.7526 0.120 1.000 . Uiso c ?
H(36) 0.3091 -0.1751 0.6765 0.138 1.000 . Uiso c ?
H(37) 0.3005 -0.0434 0.5714 0.124 1.000 . Uiso c ?
H(38) 0.1187 0.0283 0.5383 0.107 1.000 . Uiso c ?
H(39) 0.2579 0.3498 0.5649 0.085 1.000 . Uiso c ?
H(40) 0.3425 0.3549 0.4766 0.085 1.000 . Uiso c ?

loop_
_atom_site_aniso_label
_atom_site_aniso_U_11
_atom_site_aniso_U_22
_atom_site_aniso_U_33
_atom_site_aniso_U_12
_atom_site_aniso_U_13
_atom_site_aniso_U_23
Re(1) 0.02419(9) 0.02017(8) 0.02094(9) -0.00547(6) -0.00517(6) 0.00299(5)
Cl(1) 0.0314(5) 0.0261(5) 0.0235(5) -0.0113(4) -0.0077(4) 0.0003(4)
Cl(2) 0.0408(6) 0.0240(5) 0.0246(5) -0.0122(4) -0.0112(4) 0.0065(4)
Cl(3) 0.0291(5) 0.0308(5) 0.0312(5) 0.0027(4) -0.0048(4) 0.0017(4)
Cl(4) 0.104(1) 0.106(1) 0.152(2) -0.0392(11) -0.0671(13) 0.0211(12)
Cl(5) 0.0614(10) 0.1104(13) 0.0793(11) -0.0130(9) -0.0088(8) -0.0148(9)
P(1) 0.0251(5) 0.0199(5) 0.0160(5) -0.0078(4) -0.0048(4) 0.0008(4)
P(2) 0.0216(5) 0.0185(5) 0.0177(5) -0.0068(4) -0.0054(4) -0.0015(4)
O(1) 0.037(2) 0.0226(13) 0.0183(13) -0.0149(11) -0.0048(11) -0.0033(10)
C(1) 0.018(2) 0.020(2) 0.023(2) -0.005(1) -0.003(2) -0.003(1)
C(2) 0.021(2) 0.019(2) 0.022(2) -0.008(1) -0.003(2) -0.004(1)
C(3) 0.031(2) 0.025(2) 0.019(2) -0.007(2) -0.007(2) 0.000(2)
C(4) 0.040(2) 0.027(2) 0.024(2) -0.013(2) -0.005(2) -0.008(2)
C(5) 0.029(2) 0.021(2) 0.026(2) -0.007(2) -0.003(2) -0.003(2)
C(6) 0.019(2) 0.018(2) 0.026(2) -0.003(1) -0.003(2) -0.002(1)
C(7) 0.044(3) 0.023(2) 0.033(2) -0.012(2) -0.004(2) -0.008(2)
C(8) 0.045(3) 0.019(2) 0.045(3) -0.014(2) -0.005(2) -0.003(2)
C(9) 0.035(2) 0.023(2) 0.032(2) -0.007(2) -0.006(2) 0.005(2)
C(10) 0.025(2) 0.024(2) 0.026(2) -0.006(2) -0.003(2) -0.001(2)
C(11) 0.023(2) 0.016(2) 0.020(2) -0.012(1) -0.004(2) 0.0030(13)
C(12) 0.020(2) 0.016(2) 0.022(2) -0.010(1) -0.006(2) 0.006(1)
C(13) 0.028(2) 0.021(2) 0.021(2) -0.009(2) -0.008(2) -0.002(1)
C(14) 0.035(2) 0.018(2) 0.022(2) -0.011(2) -0.014(2) 0.002(1)
C(15) 0.031(2) 0.020(2) 0.029(2) -0.014(2) -0.013(2) 0.007(2)
C(16) 0.024(2) 0.021(2) 0.024(2) -0.010(2) -0.007(2) 0.006(2)
C(17) 0.035(2) 0.032(2) 0.040(3) -0.014(2) -0.023(2) 0.007(2)
C(18) 0.032(2) 0.034(2) 0.056(3) -0.014(2) -0.028(2) 0.014(2)
C(19) 0.023(2) 0.034(2) 0.047(3) -0.008(2) -0.011(2) 0.008(2)
C(20) 0.028(2) 0.025(2) 0.032(2) -0.008(2) -0.009(2) 0.004(2)
C(21) 0.025(2) 0.029(2) 0.015(2) -0.012(2) -0.004(2) 0.003(2)
C(22) 0.028(2) 0.034(2) 0.028(2) -0.013(2) -0.005(2) 0.008(2)
C(23) 0.026(2) 0.046(3) 0.040(3) -0.010(2) -0.010(2) 0.009(2)
C(24) 0.031(2) 0.060(3) 0.030(2) -0.025(2) -0.007(2) 0.003(2)
C(25) 0.041(3) 0.042(3) 0.024(2) -0.025(2) -0.001(2) -0.004(2)
C(26) 0.026(2) 0.031(2) 0.026(2) -0.012(2) -0.003(2) -0.002(2)
C(27) 0.032(2) 0.019(2) 0.018(2) -0.006(2) -0.004(2) 0.001(1)
C(28) 0.036(3) 0.068(3) 0.024(2) -0.011(2) -0.007(2) 0.009(2)
C(29) 0.041(3) 0.090(4) 0.027(3) -0.017(3) -0.001(2) 0.010(2)
C(30) 0.062(3) 0.043(3) 0.014(2) -0.014(2) -0.007(2) 0.004(2)
C(31) 0.053(3) 0.049(3) 0.023(2) -0.017(2) -0.016(2) 0.002(2)
C(32) 0.037(3) 0.047(3) 0.021(2) -0.015(2) -0.005(2) -0.000(2)
C(33) 0.021(2) 0.021(2) 0.021(2) -0.004(2) -0.006(2) 0.002(1)
C(34) 0.028(2) 0.021(2) 0.023(2) -0.007(2) -0.005(2) 0.002(2)
C(35) 0.031(2) 0.025(2) 0.025(2) -0.006(2) -0.008(2) -0.003(2)
C(36) 0.026(2) 0.042(2) 0.028(2) -0.009(2) -0.002(2) -0.007(2)
C(37) 0.019(2) 0.046(3) 0.041(3) -0.014(2) -0.002(2) -0.007(2)
C(38) 0.028(2) 0.032(2) 0.025(2) -0.012(2) -0.007(2) -0.006(2)
C(39) 0.016(2) 0.020(2) 0.027(2) -0.007(1) -0.005(2) -0.002(2)
C(40) 0.027(2) 0.028(2) 0.032(2) -0.007(2) -0.009(2) -0.007(2)
C(41) 0.034(2) 0.039(3) 0.043(3) -0.011(2) -0.013(2) -0.013(2)
C(42) 0.028(2) 0.025(2) 0.061(3) -0.011(2) -0.006(2) -0.012(2)
C(43) 0.025(2) 0.022(2) 0.049(3) -0.009(2) 0.000(2) -0.000(2)
C(44) 0.026(2) 0.025(2) 0.028(2) -0.009(2) -0.002(2) -0.000(2)
C(45) 0.057(4) 0.093(5) 0.067(4) 0.016(3) -0.021(3) -0.014(4)
C(46) 0.083(5) 0.060(4) 0.078(5) -0.000(3) 0.007(4) -0.021(3)
C(47) 0.170(8) 0.042(4) 0.084(5) 0.042(5) -0.073(6) -0.028(3)
C(48) 0.095(6) 0.100(7) 0.164(10) 0.058(5) -0.096(7) -0.096(7)
C(49) 0.059(5) 0.122(7) 0.126(7) -0.019(5) -0.007(5) -0.073(6)
C(50) 0.094(5) 0.097(5) 0.057(4) -0.015(4) -0.003(4) 0.004(3)
C(51) 0.087(4) 0.068(4) 0.051(3) -0.038(3) 0.009(3) -0.013(3)

loop_
_atom_type_symbol
_atom_type_oxidation_number
_atom_type_number_in_cell
_atom_type_scat_dispersion_real
_atom_type_scat_dispersion_imag
_atom_type_scat_source
C 0 102 0.002 0.002
;International Tables for Crystallography
(1992, Vol. C, Table 6.1.1.2)
;
H 0 80 0.000 0.000
;International Tables for Crystallography
(1992, Vol. C, Table 6.1.1.2)
;
Cl 0 10 0.132 0.159
;International Tables for Crystallography
(1992, Vol. C, Tables 4.2.6.8 and 6.1.1.1)
;
O 0 2 0.008 0.006
;International Tables for Crystallography
(1992, Vol. C, Table 6.1.1.2)
;
P 0 4 0.090 0.095
;International Tables for Crystallography
(1992, Vol. C, Table 6.1.1.2)
;
Re 0 2 -1.598 7.232
;International Tables for Crystallography
(1992, Vol. C, Tables 4.2.6.8 and 6.1.1.1)
;

loop_
_geom_angle_atom_site_label_1
_geom_angle_atom_site_label_2
_geom_angle_atom_site_label_3
_geom_angle
_geom_angle_site_symmetry_1
_geom_angle_site_symmetry_2
_geom_angle_site_symmetry_3
_geom_angle_publ_flag
CL1 RE1 CL2 86.82(3) . . . ?
CL1 RE1 CL3 89.80(3) . . . ?
CL1 RE1 P1 87.73(3) . . . ?
CL1 RE1 P2 79.55(3) . . . ?
CL1 RE1 O1 169.05(8) . . . ?
CL2 RE1 CL3 86.38(3) . . . ?
CL2 RE1 P1 88.75(3) . . . ?
CL2 RE1 P2 166.28(3) . . . ?
CL2 RE1 O1 102.74(8) . . . ?
CL3 RE1 P1 174.65(3) . . . ?
CL3 RE1 P2 92.02(3) . . . ?
CL3 RE1 O1 96.06(8) . . . ?
P1 RE1 P2 92.19(3) . . . ?
P1 RE1 O1 87.16(8) . . . ?
P2 RE1 O1 90.97(8) . . . ?
RE1 P1 C2 110.49(11) . . . ?
RE1 P1 C21 120.08(11) . . . ?
RE1 P1 C27 110.54(12) . . . ?
C2 P1 C21 107.9(2) . . . ?
C2 P1 C27 105.2(2) . . . ?
C21 P1 C27 101.4(2) . . . ?
RE1 P2 C12 109.59(11) . . . ?
RE1 P2 C33 112.25(11) . . . ?
RE1 P2 C39 119.79(12) . . . ?
C12 P2 C33 108.8(2) . . . ?
C12 P2 C39 103.3(2) . . . ?
C33 P2 C39 102.3(2) . . . ?
C2 C1 C6 119.8(3) . . . ?
C2 C1 C11 124.2(3) . . . ?
C6 C1 C11 116.0(3) . . . ?
P1 C2 C1 123.4(3) . . . ?
P1 C2 C3 117.1(3) . . . ?
C1 C2 C3 119.2(3) . . . ?
C2 C3 C4 121.6(3) . . . ?
C2 C3 H1 119.2 . . . no
C4 C3 H1 119.2 . . . no
C3 C4 C5 120.9(3) . . . ?
C3 C4 H2 119.6 . . . no
C5 C4 H2 119.5 . . . no
C4 C5 C6 118.8(3) . . . ?
C4 C5 C7 121.3(3) . . . ?
C6 C5 C7 119.9(4) . . . ?
C1 C6 C5 119.5(3) . . . ?
C1 C6 C10 122.9(3) . . . ?
C5 C6 C10 117.6(3) . . . ?
C5 C7 C8 120.5(4) . . . ?
C5 C7 H3 119.7 . . . no
C8 C7 H3 119.8 . . . no
C7 C8 C9 120.4(3) . . . ?
C7 C8 H4 119.8 . . . no
C9 C8 H4 119.8 . . . no
C8 C9 C10 120.9(4) . . . ?
C8 C9 H5 119.6 . . . no
C10 C9 H5 119.5 . . . no
C6 C10 C9 120.7(3) . . . ?
C6 C10 H6 119.7 . . . no
C9 C10 H6 119.7 . . . no
C1 C11 C12 122.4(3) . . . ?
C1 C11 C16 118.3(3) . . . ?
C12 C11 C16 119.1(3) . . . ?
P2 C12 C11 121.4(3) . . . ?
P2 C12 C13 118.8(3) . . . ?
C11 C12 C13 119.7(3) . . . ?
C12 C13 C14 121.4(3) . . . ?
C12 C13 H7 119.3 . . . no
C14 C13 H7 119.3 . . . no
C13 C14 C15 121.2(3) . . . ?
C13 C14 H8 119.4 . . . no
C15 C14 H8 119.4 . . . no
C14 C15 C16 118.3(3) . . . ?
C14 C15 C17 121.9(3) . . . ?
C16 C15 C17 119.7(3) . . . ?
C11 C16 C15 120.2(3) . . . ?
C11 C16 C20 122.7(3) . . . ?
C15 C16 C20 117.2(3) . . . ?
C15 C17 C18 121.4(4) . . . ?
C15 C17 H9 119.3 . . . no
C18 C17 H9 119.3 . . . no
C17 C18 C19 119.5(4) . . . ?
C17 C18 H10 120.3 . . . no
C19 C18 H10 120.2 . . . no
C18 C19 C20 120.7(4) . . . ?
C18 C19 H11 119.6 . . . no
C20 C19 H11 119.6 . . . no
C16 C20 C19 121.5(4) . . . ?
C16 C20 H12 119.3 . . . no
C19 C20 H12 119.3 . . . no
P1 C21 C22 120.7(3) . . . ?
P1 C21 C26 119.3(3) . . . ?
C22 C21 C26 119.4(3) . . . ?
C21 C22 C23 120.8(4) . . . ?
C21 C22 H13 119.6 . . . no
C23 C22 H13 119.6 . . . no
C22 C23 C24 119.8(4) . . . ?
C22 C23 H14 120.1 . . . no
C24 C23 H14 120.1 . . . no
C23 C24 C25 119.6(4) . . . ?
C23 C24 H15 120.2 . . . no
C25 C24 H15 120.3 . . . no
C24 C25 C26 121.1(4) . . . ?
C24 C25 H16 119.4 . . . no
C26 C25 H16 119.5 . . . no
C21 C26 C25 119.3(3) . . . ?
C21 C26 H17 120.3 . . . no
C25 C26 H17 120.4 . . . no
P1 C27 C28 120.2(3) . . . ?
P1 C27 C32 121.6(3) . . . ?
C28 C27 C32 118.2(3) . . . ?
C27 C28 C29 120.2(4) . . . ?
C27 C28 H18 119.9 . . . no
C29 C28 H18 119.9 . . . no
C28 C29 C30 120.9(4) . . . ?
C28 C29 H19 119.6 . . . no
C30 C29 H19 119.5 . . . no
C29 C30 C31 118.7(4) . . . ?
C29 C30 H20 120.7 . . . no
C31 C30 H20 120.7 . . . no
C30 C31 C32 120.9(4) . . . ?
C30 C31 H21 119.5 . . . no
C32 C31 H21 119.6 . . . no
C27 C32 C31 121.0(4) . . . ?
C27 C32 H22 119.5 . . . no
C31 C32 H22 119.5 . . . no
P2 C33 C34 121.7(3) . . . ?
P2 C33 C38 119.8(3) . . . ?
C34 C33 C38 118.4(3) . . . ?
C33 C34 C35 120.9(3) . . . ?
C33 C34 H23 119.5 . . . no
C35 C34 H23 119.5 . . . no
C34 C35 C36 119.9(3) . . . ?
C34 C35 H24 120.1 . . . no
C36 C35 H24 120.1 . . . no
C35 C36 C37 120.0(3) . . . ?
C35 C36 H25 120.0 . . . no
C37 C36 H25 120.0 . . . no
C36 C37 C38 120.4(3) . . . ?
C36 C37 H26 119.8 . . . no
C38 C37 H26 119.8 . . . no
C33 C38 C37 120.4(3) . . . ?
C33 C38 H27 119.8 . . . no
C37 C38 H27 119.8 . . . no
P2 C39 C40 124.5(3) . . . ?
P2 C39 C44 116.4(3) . . . ?
C40 C39 C44 119.1(3) . . . ?
C39 C40 C41 119.9(4) . . . ?
C39 C40 H28 120.1 . . . no
C41 C40 H28 120.1 . . . no
C40 C41 C42 120.3(4) . . . ?
C40 C41 H29 119.8 . . . no
C42 C41 H29 119.9 . . . no
C41 C42 C43 120.4(3) . . . ?
C41 C42 H30 119.8 . . . no
C43 C42 H30 119.8 . . . no
C42 C43 C44 119.8(4) . . . ?
C42 C43 H31 120.1 . . . no
C44 C43 H31 120.1 . . . no
C39 C44 C43 120.5(4) . . . ?
C39 C44 H32 119.8 . . . no
C43 C44 H32 119.8 . . . no
C46 C45 C50 121.5(6) . . . ?
C46 C45 H33 119.5 . . . no
C50 C45 H33 119.0 . . . no
C45 C46 C47 118.0(7) . . . ?
C45 C46 H34 120.7 . . . no
C47 C46 H34 121.3 . . . no
C46 C47 C48 122.6(8) . . . ?
C46 C47 H35 118.8 . . . no
C48 C47 H35 118.6 . . . no
C47 C48 C49 116.8(7) . . . ?
C47 C48 H36 122.1 . . . no
C49 C48 H36 121.1 . . . no
C48 C49 C50 122.5(8) . . . ?
C48 C49 H37 119.1 . . . no
C50 C49 H37 118.4 . . . no
C45 C50 C49 118.6(7) . . . ?
C45 C50 H38 120.8 . . . no
C49 C50 H38 120.6 . . . no
CL4 C51 CL5 112.1(3) . . . ?
CL4 C51 H39 108.7 . . . no
CL4 C51 H40 108.7 . . . no
CL5 C51 H39 108.9 . . . no
CL5 C51 H40 108.9 . . . no
H39 C51 H40 109.5 . . . no

loop_
_geom_bond_atom_site_label_1
_geom_bond_atom_site_label_2
_geom_bond_distance
_geom_bond_site_symmetry_1
_geom_bond_site_symmetry_2
_geom_bond_publ_flag
RE1 CL1 2.3749(9) . . ?
RE1 CL2 2.3749(9) . . ?
RE1 CL3 2.3847(9) . . ?
RE1 P1 2.4854(9) . . ?
RE1 P2 2.4803(9) . . ?
RE1 O1 1.744(2) . . ?
CL4 C51 1.718(6) . . ?
CL5 C51 1.761(6) . . ?
P1 C2 1.838(3) . . ?
P1 C21 1.815(4) . . ?
P1 C27 1.837(4) . . ?
P2 C12 1.838(4) . . ?
P2 C33 1.832(3) . . ?
P2 C39 1.829(3) . . ?
C1 C2 1.384(5) . . ?
C1 C6 1.442(5) . . ?
C1 C11 1.517(5) . . ?
C2 C3 1.421(5) . . ?
C3 C4 1.361(5) . . ?
C3 H1 0.95 . . no
C4 C5 1.412(5) . . ?
C4 H2 0.95 . . no
C5 C6 1.418(5) . . ?
C5 C7 1.417(5) . . ?
C6 C10 1.426(5) . . ?
C7 C8 1.360(6) . . ?
C7 H3 0.95 . . no
C8 C9 1.394(5) . . ?
C8 H4 0.95 . . no
C9 C10 1.369(5) . . ?
C9 H5 0.95 . . no
C10 H6 0.95 . . no
C11 C12 1.379(4) . . ?
C11 C16 1.437(5) . . ?
C12 C13 1.426(5) . . ?
C13 C14 1.351(5) . . ?
C13 H7 0.95 . . no
C14 C15 1.408(5) . . ?
C14 H8 0.95 . . no
C15 C16 1.422(5) . . ?
C15 C17 1.405(5) . . ?
C16 C20 1.424(5) . . ?
C17 C18 1.365(5) . . ?
C17 H9 0.95 . . no
C18 C19 1.401(6) . . ?
C18 H10 0.95 . . no
C19 C20 1.361(5) . . ?
C19 H11 0.95 . . no
C20 H12 0.95 . . no
C21 C22 1.382(5) . . ?
C21 C26 1.401(5) . . ?
C22 C23 1.382(5) . . ?
C22 H13 0.95 . . no
C23 C24 1.388(6) . . ?
C23 H14 0.95 . . no
C24 C25 1.380(6) . . ?
C24 H15 0.95 . . no
C25 C26 1.380(5) . . ?
C25 H16 0.95 . . no
C26 H17 0.95 . . no
C27 C28 1.383(5) . . ?
C27 C32 1.374(5) . . ?
C28 C29 1.390(6) . . ?
C28 H18 0.95 . . no
C29 C30 1.371(6) . . ?
C29 H19 0.95 . . no
C30 C31 1.365(6) . . ?
C30 H20 0.95 . . no
C31 C32 1.382(5) . . ?
C31 H21 0.95 . . no
C32 H22 0.95 . . no
C33 C34 1.401(5) . . ?
C33 C38 1.388(5) . . ?
C34 C35 1.378(5) . . ?
C34 H23 0.95 . . no
C35 C36 1.382(5) . . ?
C35 H24 0.95 . . no
C36 C37 1.377(5) . . ?
C36 H25 0.95 . . no
C37 C38 1.388(5) . . ?
C37 H26 0.95 . . no
C38 H27 0.95 . . no
C39 C40 1.387(5) . . ?
C39 C44 1.392(5) . . ?
C40 C41 1.398(5) . . ?
C40 H28 0.95 . . no
C41 C42 1.364(6) . . ?
C41 H29 0.95 . . no
C42 C43 1.380(6) . . ?
C42 H30 0.95 . . no
C43 C44 1.386(5) . . ?
C43 H31 0.95 . . no
C44 H32 0.95 . . no
C45 C46 1.378(9) . . ?
C45 C50 1.357(9) . . ?
C45 H33 0.95 . . no
C46 C47 1.322(10) . . ?
C46 H34 0.95 . . no
C47 C48 1.376(11) . . ?
C47 H35 0.95 . . no
C48 C49 1.372(12) . . ?
C48 H36 0.95 . . no
C49 C50 1.327(10) . . ?
C49 H37 0.95 . . no
C50 H38 0.95 . . no
C51 H39 0.95 . . no
C51 H40 0.95 . . no

loop_
_geom_contact_atom_site_label_1
_geom_contact_atom_site_label_2
_geom_contact_distance
_geom_contact_site_symmetry_1
_geom_contact_site_symmetry_2
_geom_contact_publ_flag
C14 C34 3.536(5) . 2_667 no
C14 C43 3.570(5) . 2_657 no
C18 C18 3.239(8) . 2_757 no
C19 C42 3.569(6) . 1_655 no
C25 C36 3.445(6) . 2_667 no
C25 C35 3.507(5) . 2_667 no
C30 C47 3.408(7) . 2_656 no
C30 C48 3.584(8) . 2_656 no
C36 C37 3.411(6) . 2_567 no

loop_
_geom_torsion_atom_site_label_1
_geom_torsion_atom_site_label_2
_geom_torsion_atom_site_label_3
_geom_torsion_atom_site_label_4
_geom_torsion_site_symmetry_1
_geom_torsion_site_symmetry_2
_geom_torsion_site_symmetry_3
_geom_torsion_site_symmetry_4
_geom_torsion
_geom_torsion_publ_flag
RE1 P1 C2 C1 . . . . -71.4(3) no
RE1 P1 C2 C3 . . . . 102.4(3) no
RE1 P1 C21 C22 . . . . 148.2(3) no
RE1 P1 C21 C26 . . . . -40.9(3) no
RE1 P1 C27 C28 . . . . 141.4(3) no
RE1 P1 C27 C32 . . . . -38.6(3) no
RE1 P2 C12 C11 . . . . -72.5(3) no
RE1 P2 C12 C13 . . . . 103.8(3) no
RE1 P2 C33 C34 . . . . -59.6(3) no
RE1 P2 C33 C38 . . . . 115.7(3) no
RE1 P2 C39 C40 . . . . -13.0(4) no
RE1 P2 C39 C44 . . . . 169.3(2) no
CL1 RE1 P1 C2 . . . . 109.84(12) no
CL1 RE1 P1 C21 . . . . -16.7(1) no
CL1 RE1 P1 C27 . . . . -134.10(13) no
CL1 RE1 P2 C12 . . . . -42.05(11) no
CL1 RE1 P2 C33 . . . . 78.98(13) no
CL1 RE1 P2 C39 . . . . -161.02(13) no
CL2 RE1 P1 C2 . . . . -163.30(12) no
CL2 RE1 P1 C21 . . . . 70.2(1) no
CL2 RE1 P1 C27 . . . . -47.23(13) no
CL2 RE1 P2 C12 . . . . -48.5(2) no
CL2 RE1 P2 C33 . . . . 72.6(2) no
CL2 RE1 P2 C39 . . . . -167.4(2) no
CL3 RE1 P1 C2 . . . . 172.4(4) no
CL3 RE1 P1 C21 . . . . 45.9(4) no
CL3 RE1 P1 C27 . . . . -71.6(4) no
CL3 RE1 P2 C12 . . . . -131.47(11) no
CL3 RE1 P2 C33 . . . . -10.44(13) no
CL3 RE1 P2 C39 . . . . 109.57(13) no
P1 RE1 P2 C12 . . . . 45.24(11) no
P1 RE1 P2 C33 . . . . 166.27(13) no
P1 RE1 P2 C39 . . . . -73.73(13) no
P1 C2 C1 C6 . . . . 177.2(2) no
P1 C2 C1 C11 . . . . -1.7(5) no
P1 C2 C3 C4 . . . . -173.3(3) no
P1 C21 C22 C23 . . . . 173.8(3) no
P1 C21 C26 C25 . . . . -173.1(3) no
P1 C27 C28 C29 . . . . 178.3(4) no
P1 C27 C32 C31 . . . . -177.8(3) no
P2 RE1 P1 C2 . . . . 30.39(12) no
P2 RE1 P1 C21 . . . . -96.1(1) no
P2 RE1 P1 C27 . . . . 146.46(13) no
P2 C12 C11 C1 . . . . -12.0(4) no
P2 C12 C11 C16 . . . . 174.0(2) no
P2 C12 C13 C14 . . . . -172.6(3) no
P2 C33 C34 C35 . . . . 178.2(3) no
P2 C33 C38 C37 . . . . -177.7(3) no
P2 C39 C40 C41 . . . . -179.6(3) no
P2 C39 C44 C43 . . . . 179.7(3) no
O1 RE1 P1 C2 . . . . -60.5(2) no
O1 RE1 P1 C21 . . . . 173.0(2) no
O1 RE1 P1 C27 . . . . 55.6(2) no
O1 RE1 P2 C12 . . . . 132.4(1) no
O1 RE1 P2 C33 . . . . -106.5(2) no
O1 RE1 P2 C39 . . . . 13.5(2) no
C1 C2 P1 C21 . . . . 61.7(3) no
C1 C2 P1 C27 . . . . 169.3(3) no
C1 C2 C3 C4 . . . . 0.8(5) no
C1 C6 C5 C4 . . . . 2.8(5) no
C1 C6 C5 C7 . . . . -177.1(3) no
C1 C6 C10 C9 . . . . 179.2(3) no
C1 C11 C12 C13 . . . . 171.7(3) no
C1 C11 C16 C15 . . . . -175.9(3) no
C1 C11 C16 C20 . . . . 2.4(5) no
C2 P1 C21 C22 . . . . 20.5(3) no
C2 P1 C21 C26 . . . . -168.6(3) no
C2 P1 C27 C28 . . . . -99.2(3) no
C2 P1 C27 C32 . . . . 80.7(3) no
C2 C1 C6 C5 . . . . -5.4(5) no
C2 C1 C6 C10 . . . . 175.3(3) no
C2 C1 C11 C12 . . . . 77.1(5) no
C2 C1 C11 C16 . . . . -108.9(4) no
C2 C3 C4 C5 . . . . -3.3(6) no
C3 C2 P1 C21 . . . . -124.5(3) no
C3 C2 P1 C27 . . . . -16.9(3) no
C3 C2 C1 C6 . . . . 3.6(5) no
C3 C2 C1 C11 . . . . -175.3(3) no
C3 C4 C5 C6 . . . . 1.4(6) no
C3 C4 C5 C7 . . . . -178.7(4) no
C4 C5 C6 C10 . . . . -177.7(3) no
C4 C5 C7 C8 . . . . 177.9(4) no
C5 C6 C1 C11 . . . . 173.6(3) no
C5 C6 C10 C9 . . . . -0.2(5) no
C5 C7 C8 C9 . . . . -0.2(6) no
C6 C1 C11 C12 . . . . -101.9(4) no
C6 C1 C11 C16 . . . . 72.1(4) no
C6 C5 C7 C8 . . . . -2.2(6) no
C6 C10 C9 C8 . . . . -2.2(6) no
C7 C5 C6 C10 . . . . 2.4(5) no
C7 C8 C9 C10 . . . . 2.5(6) no
C10 C6 C1 C11 . . . . -5.8(5) no
C11 C12 P2 C33 . . . . 164.4(3) no
C11 C12 P2 C39 . . . . 56.2(3) no
C11 C12 C13 C14 . . . . 3.8(5) no
C11 C16 C15 C14 . . . . 4.3(5) no
C11 C16 C15 C17 . . . . -178.4(3) no
C11 C16 C20 C19 . . . . 178.4(3) no
C12 P2 C33 C34 . . . . 61.9(3) no
C12 P2 C33 C38 . . . . -122.9(3) no
C12 P2 C39 C40 . . . . -135.1(3) no
C12 P2 C39 C44 . . . . 47.2(3) no
C12 C11 C16 C15 . . . . -1.7(5) no
C12 C11 C16 C20 . . . . 176.7(3) no
C12 C13 C14 C15 . . . . -1.0(5) no
C13 C12 P2 C33 . . . . -19.3(3) no
C13 C12 P2 C39 . . . . -127.5(3) no
C13 C12 C11 C16 . . . . -2.3(5) no
C13 C14 C15 C16 . . . . -2.9(5) no
C13 C14 C15 C17 . . . . 179.8(3) no
C14 C15 C16 C20 . . . . -174.2(3) no
C14 C15 C17 C18 . . . . 176.6(4) no
C15 C16 C20 C19 . . . . -3.2(5) no
C15 C17 C18 C19 . . . . -2.1(6) no
C16 C15 C17 C18 . . . . -0.7(6) no
C16 C20 C19 C18 . . . . 0.5(6) no
C17 C15 C16 C20 . . . . 3.2(5) no
C17 C18 C19 C20 . . . . 2.2(6) no
C21 P1 C27 C28 . . . . 13.0(3) no
C21 P1 C27 C32 . . . . -167.0(3) no
C21 C22 C23 C24 . . . . -1.8(6) no
C21 C26 C25 C24 . . . . -0.0(6) no
C22 C21 P1 C27 . . . . -89.8(3) no
C22 C21 C26 C25 . . . . -2.0(5) no
C22 C23 C24 C25 . . . . -0.3(6) no
C23 C22 C21 C26 . . . . 2.9(6) no
C23 C24 C25 C26 . . . . 1.2(6) no
C26 C21 P1 C27 . . . . 81.1(3) no
C27 C28 C29 C30 . . . . 0.6(7) no
C27 C32 C31 C30 . . . . -1.7(7) no
C28 C27 C32 C31 . . . . 2.2(6) no
C28 C29 C30 C31 . . . . 0.0(7) no
C29 C28 C27 C32 . . . . -1.6(6) no
C29 C30 C31 C32 . . . . 0.5(7) no
C33 P2 C39 C40 . . . . 111.9(3) no
C33 P2 C39 C44 . . . . -65.8(3) no
C33 C34 C35 C36 . . . . -1.0(6) no
C33 C38 C37 C36 . . . . -0.2(6) no
C34 C33 P2 C39 . . . . 170.7(3) no
C34 C33 C38 C37 . . . . -2.3(6) no
C34 C35 C36 C37 . . . . -1.5(6) no
C35 C34 C33 C38 . . . . 2.9(6) no
C35 C36 C37 C38 . . . . 2.1(7) no
C38 C33 P2 C39 . . . . -14.1(3) no
C39 C40 C41 C42 . . . . 0.7(6) no
C39 C44 C43 C42 . . . . -0.6(6) no
C40 C39 C44 C43 . . . . 1.9(5) no
C40 C41 C42 C43 . . . . 0.7(6) no
C41 C40 C39 C44 . . . . -2.0(5) no
C41 C42 C43 C44 . . . . -0.8(6) no
C45 C46 C47 C48 . . . . -3.1(9) no
C45 C50 C49 C48 . . . . 0.0(11) no
C46 C45 C50 C49 . . . . 0.1(10) no
C46 C47 C48 C49 . . . . 3.1(10) no
C47 C46 C45 C50 . . . . 1.4(9) no
C47 C48 C49 C50 . . . . -1.5(11) no
